data_1574298
loop_
_publ_author_name
'Krischer, Felix'
'Mayer, Stephan'
'Hensle, Lennart'
'Knyszek, Daniel'
'Darmandeh, Heidar'
'Gessner, Viktoria H.'

_publ_section_title
;
 Base-stabilized acyclic amino(ylidyl)silylenes: electron-rich donors for
 the stabilization of silicon-element multiple bonds
;
_journal_issue 19
_journal_name_full 'Chemical Science'
_journal_page_first 8346
_journal_page_last 8356
_journal_paper_doi 10.1039/D5SC01812A
_journal_volume 16
_journal_year 2025
_chemical_absolute_configuration unk
_chemical_formula_moiety 'C41 H45 N2 O2 P S Si'
_chemical_formula_sum 'C41 H45 N2 O2 P S Si'
_chemical_formula_weight 688.91
_space_group_crystal_system monoclinic
_space_group_IT_number 4
_space_group_name_Hall 'P 2yb'
_space_group_name_H-M_alt 'P 1 21 1'
_atom_sites_solution_hydrogens mixed
_atom_sites_solution_primary dual
_audit_creation_date 2022-04-25
_audit_creation_method SHELXL-2019/3
_audit_update_record
;
2024-04-23 deposited with the CCDC.	2025-03-27 downloaded from the CCDC.
;
_cell_angle_alpha 90
_cell_angle_beta 94.8050(10)
_cell_angle_gamma 90
_cell_formula_units_Z 2
_cell_length_a 9.86550(10)
_cell_length_b 10.66970(10)
_cell_length_c 17.54370(10)
_cell_measurement_reflns_used 43659
_cell_measurement_temperature 100(2)
_cell_measurement_theta_max 76.2920
_cell_measurement_theta_min 4.4720
_cell_volume 1840.19(3)
_computing_cell_refinement 'CrysAlisPro 1.171.41.93a (Rigaku OD, 2020)'
_computing_data_collection 'CrysAlisPro 1.171.41.93a (Rigaku OD, 2020)'
_computing_data_reduction 'CrysAlisPro 1.171.41.93a (Rigaku OD, 2020)'
_computing_structure_refinement 'SHELXL-2019/2 (Sheldrick, 2019)'
_computing_structure_solution 'SHELXT 2018/2 (Sheldrick, 2018)'
_diffrn_ambient_environment N~2~
_diffrn_ambient_temperature 100(2)
_diffrn_detector 'Hybrid Pixel Array Detector'
_diffrn_detector_area_resol_mean 10.0000
_diffrn_detector_type HyPix
_diffrn_measured_fraction_theta_full 1.000
_diffrn_measured_fraction_theta_max 1.000
_diffrn_measurement_details
;
List of Runs (angles in degrees, time in seconds):

  # Type    Start    End  Width  t~exp~   \w     \q     \k     \f   Frames
#--------------------------------------------------------------------------
  1  \w   -120.00 -34.00   0.50    0.20    --  -47.28 -38.00 -40.00  172
  2  \w    -40.00  26.00   0.50    0.20    --  -47.28  38.00 114.00  132
  3  \w     35.00 120.00   0.50    0.20    --   47.28  38.00 114.00  170
  4  \w    -26.00  46.00   0.50    0.20    --   47.28 -38.00 -40.00  144
  5  \w   -165.00 -78.00   0.50    0.80    --  -91.75 -38.00 -40.00  174
  6  \w     93.00 178.00   0.50    0.80    --  105.91  38.00 114.00  170
  7  \w   -119.00 -73.00   0.50    0.20    --  -47.28-125.00 -60.00   92
  8  \w   -119.00 -73.00   0.50    0.20    --  -47.28-125.00 120.00   92
  9  \w    -40.00  26.00   0.50    0.20    --  -47.28  38.00-120.00  132
 10  \w    -40.00  26.00   0.50    0.20    --  -47.28  38.00-180.00  132
 11  \w   -119.00 -73.00   0.50    0.20    --  -47.28-125.00 -90.00   92
 12  \w     34.00  95.00   0.50    0.20    --   47.28-125.00   0.00  122
 13  \w    -48.00 -20.00   0.50    0.80    --  -91.75  45.00-150.00   56
 14  \w    -48.00 -20.00   0.50    0.80    --  -91.75  45.00 -90.00   56
 15  \w   -166.00 -78.00   0.50    0.80    --  -91.75 -15.00  30.00  176
 16  \w    -68.00 -19.00   0.50    0.80    --  -91.75  61.00 -60.00   98
 17  \w    -85.00 -19.00   0.50    0.80    --  -91.75 125.00  30.00  132
 18  \w    -48.00 -20.00   0.50    0.80    --  -91.75  45.00 -60.00   56
 19  \w   -163.00 -77.00   0.50    0.80    --  -91.75 -56.00-165.16  172
 20  \w    -85.00 -19.00   0.50    0.80    --  -91.75 125.00-180.00  132
 21  \w    -48.00 -20.00   0.50    0.80    --  -91.75  45.00 120.00   56
 22  \w     93.00 178.00   0.50    0.80    --  105.91  45.00  30.00  170
 23  \w     33.00 108.00   0.50    0.80    --  105.91 -77.00 -30.00  150
 24  \w     33.00 106.00   0.50    0.80    --  105.91 -94.00 120.00  146
 25  \w     34.00 112.00   0.50    0.80    --  105.91-125.00  30.00  156
 26  \w     33.00  74.00   0.50    0.80    --  105.91 -61.00 120.00   82
 27  \w     34.00 112.00   0.50    0.80    --  105.91-125.00-150.00  156
 28  \w     34.00 112.00   0.50    0.80    --  105.91-125.00 -90.00  156
 29  \w     33.00  74.00   0.50    0.80    --  105.91 -61.00 -30.00   82
 30  \w     33.00  74.00   0.50    0.80    --  105.91 -61.00-180.00   82
 31  \w     34.00 112.00   0.50    0.80    --  105.91-125.00 -30.00  156
 32  \w     33.00 106.00   0.50    0.80    --  105.91 -96.00  46.18  146
 33  \w     33.00  74.00   0.50    0.80    --  105.91 -61.00 -60.00   82
 34  \w     33.00  74.00   0.50    0.80    --  105.91 -61.00  90.00   82
 35  \w     93.00 178.00   0.50    0.80    --  105.91  45.00-180.00  170
 36  \w     33.00  74.00   0.50    0.80    --  105.91 -61.00-120.00   82
 37  \w     33.00 106.00   0.50    0.80    --  105.91 -94.00  90.00  146
 38  \w     33.00 106.00   0.50    0.80    --  105.91 -94.00  60.00  146
 39  \w   -119.00 -25.00   0.50    0.20    --  -47.28 -77.00  60.00  188
 40  \w   -119.00 -32.00   0.50    0.20    --  -47.28 -57.00 150.00  174
 41  \w   -119.00 -25.00   0.50    0.20    --  -47.28 -77.00 120.00  188
 42  \w   -119.00 -25.00   0.50    0.20    --  -47.28 -77.00-120.00  188
 43  \w   -119.00 -32.00   0.50    0.20    --  -47.28 -57.00 -90.00  174
 44  \w     25.00 119.00   0.50    0.20    --   47.28  77.00-180.00  188
 45  \w     25.00 119.00   0.50    0.20    --   47.28  77.00   0.00  188
 46  \w     25.00 119.00   0.50    0.20    --   47.28  77.00-120.00  188
 47  \w     25.00 119.00   0.50    0.20    --   47.28  77.00 -60.00  188
 48  \w   -163.00 -74.00   0.50    0.80    --  -91.75 -64.00-126.42  178
 49  \w   -163.00 -70.00   0.50    0.80    --  -91.75 -74.00  19.63  186
 50  \w   -163.00 -69.00   0.50    0.80    --  -91.75 -77.00 150.00  188
 51  \w   -163.00 -70.00   0.50    0.80    --  -91.75 -74.00 -49.87  186
 52  \w   -163.00 -69.00   0.50    0.80    --  -91.75 -76.00  70.69  188
 53  \w   -163.00 -69.00   0.50    0.80    --  -91.75 -76.00 -70.88  188
 54  \w   -163.00 -74.00   0.50    0.80    --  -91.75 -64.00 -98.79  178
 55  \w   -163.00 -69.00   0.50    0.80    --  -91.75 -77.00  43.18  188
 56  \w   -163.00 -69.00   0.50    0.80    --  -91.75 -77.00-180.00  188
 57  \w   -163.00 -71.00   0.50    0.80    --  -91.75 -72.00 -27.68  184
 58  \w   -163.00 -71.00   0.50    0.80    --  -91.75 -71.00 100.89  184
;
_diffrn_measurement_device 'four-circle diffractometer'
_diffrn_measurement_device_type 'XtaLAB Synergy, Dualflex, HyPix'
_diffrn_measurement_method '\w scans'
_diffrn_orient_matrix_type 'CrysAlisPro convention (1999,Acta A55,543-557)'
_diffrn_orient_matrix_UB_11 0.0461259000
_diffrn_orient_matrix_UB_12 0.1279441000
_diffrn_orient_matrix_UB_13 0.0336111000
_diffrn_orient_matrix_UB_21 0.1404443000
_diffrn_orient_matrix_UB_22 -0.0557358000
_diffrn_orient_matrix_UB_23 0.0257765000
_diffrn_orient_matrix_UB_31 0.0520051000
_diffrn_orient_matrix_UB_32 0.0370705000
_diffrn_orient_matrix_UB_33 -0.0772664000
_diffrn_radiation_monochromator mirror
_diffrn_radiation_probe x-ray
_diffrn_radiation_type CuK\a
_diffrn_radiation_wavelength 1.54184
_diffrn_reflns_av_R_equivalents 0.0555
_diffrn_reflns_av_sigmaI/netI 0.0605
_diffrn_reflns_av_unetI/netI 0.0240
_diffrn_reflns_Laue_measured_fraction_full 1.000
_diffrn_reflns_Laue_measured_fraction_max 1.000
_diffrn_reflns_limit_h_max 11
_diffrn_reflns_limit_h_min -11
_diffrn_reflns_limit_k_max 12
_diffrn_reflns_limit_k_min -12
_diffrn_reflns_limit_l_max 20
_diffrn_reflns_limit_l_min -21
_diffrn_reflns_number 53970
_diffrn_reflns_point_group_measured_fraction_full 0.999
_diffrn_reflns_point_group_measured_fraction_max 0.999
_diffrn_reflns_theta_full 67.684
_diffrn_reflns_theta_max 67.984
_diffrn_reflns_theta_min 2.527
_diffrn_source 'micro-focus sealed X-ray tube'
_diffrn_source_type 'PhotonJet (Cu) X-ray Source'
_exptl_absorpt_coefficient_mu 1.792
_exptl_absorpt_correction_T_max 1.000
_exptl_absorpt_correction_T_min 0.562
_exptl_absorpt_correction_type gaussian
_exptl_absorpt_process_details
;
CrysAlisPro 1.171.41.93a (Rigaku Oxford Diffraction, 2020)
Numerical absorption correction based on gaussian integration over
a multifaceted crystal model
Empirical absorption correction using spherical harmonics,
implemented in SCALE3 ABSPACK scaling algorithm.
;
_exptl_crystal_colour colourless
_exptl_crystal_density_diffrn 1.243
_exptl_crystal_description block
_exptl_crystal_F_000 732
_exptl_crystal_size_max 0.210
_exptl_crystal_size_mid 0.120
_exptl_crystal_size_min 0.070
_refine_diff_density_max 0.426
_refine_diff_density_min -0.259
_refine_diff_density_rms 0.040
_refine_ls_abs_structure_details
;
 Flack x determined using 3048 quotients [(I+)-(I-)]/[(I+)+(I-)]
 (Parsons, Flack and Wagner, Acta Cryst. B69 (2013) 249-259).
;
_refine_ls_abs_structure_Flack -0.011(5)
_refine_ls_extinction_method none
_refine_ls_goodness_of_fit_ref 1.015
_refine_ls_hydrogen_treatment mixed
_refine_ls_matrix_type full
_refine_ls_number_parameters 444
_refine_ls_number_reflns 6680
_refine_ls_number_restraints 1
_refine_ls_restrained_S_all 1.014
_refine_ls_R_factor_all 0.0280
_refine_ls_R_factor_gt 0.0276
_refine_ls_shift/su_max 0.001
_refine_ls_shift/su_mean 0.000
_refine_ls_structure_factor_coef Fsqd
_refine_ls_weighting_details 'w=1/[\s^2^(Fo^2^)+(0.0492P)^2^+0.4073P] where P=(Fo^2^+2Fc^2^)/3'
_refine_ls_weighting_scheme calc
_refine_ls_wR_factor_gt 0.0731
_refine_ls_wR_factor_ref 0.0734
_reflns_Friedel_coverage 0.887
_reflns_Friedel_fraction_full 0.997
_reflns_Friedel_fraction_max 0.997
_reflns_number_gt 6585
_reflns_number_total 6680
_reflns_threshold_expression 'I > 2\s(I)'
_cod_data_source_file d5sc01812a2.cif
_cod_data_source_block MAS-002_auto_a
_cod_depositor_comments 'Adding full bibliography for 1574297--1574307.cif.'
_cod_original_sg_symbol_H-M 'P 21'
_cod_database_code 1574298
_shelx_shelxl_version_number 2019/3
_shelx_space_group_comment
;
The symmetry employed for this shelxl refinement is uniquely defined
by the following loop, which should always be used as a source of
symmetry information in preference to the above space-group names.
They are only intended as comments.
;
_shelx_estimated_absorpt_t_min 0.705
_shelx_estimated_absorpt_t_max 0.885
_cell_oxdiff_length_a 9.86533(8)
_cell_oxdiff_length_b 10.66896(8)
_cell_oxdiff_length_c 17.54476(14)
_cell_oxdiff_angle_alpha 89.9968(6)
_cell_oxdiff_angle_beta 94.7868(7)
_cell_oxdiff_angle_gamma 90.0044(6)
_cell_oxdiff_volume 1840.19(2)
_cell_oxdiff_measurement_reflns_used 43659
_oxdiff_exptl_absorpt_empirical_full_min 0.748
_oxdiff_exptl_absorpt_empirical_full_max 1.698
_oxdiff_exptl_absorpt_empirical_details
;
Empirical correction (ABSPACK) includes:
- Absorption correction using spherical harmonics
- Frame scaling
;
_diffrn_oxdiff_digest_frames
;
01bea40c6f59478fabc58de725c1a6b01f08448c247
;
_reflns_odcompleteness_completeness 100.00
_reflns_odcompleteness_theta 66.97
_reflns_odcompleteness_iscentric 1
_chemical_oxdiff_formula 'C30 H40 N2 O2 Si1 P1 S1'

loop_
_space_group_symop_operation_xyz
'x, y, z'
'-x, y+1/2, -z'

loop_
_atom_site_label
_atom_site_type_symbol
_atom_site_fract_x
_atom_site_fract_y
_atom_site_fract_z
_atom_site_U_iso_or_equiv
_atom_site_adp_type
_atom_site_occupancy
_atom_site_site_symmetry_order
_atom_site_calc_flag
_atom_site_refinement_flags_posn
_atom_site_refinement_flags_adp
_atom_site_refinement_flags_occupancy
_atom_site_disorder_assembly
_atom_site_disorder_group
S1 S 0.29976(5) 0.71674(5) 0.67519(3) 0.02127(13) Uani 1 1 d . . . . .
P1 P 0.59015(5) 0.64291(5) 0.67962(3) 0.01850(13) Uani 1 1 d . . . . .
Si1 Si 0.40822(6) 0.47376(6) 0.75812(3) 0.01873(14) Uani 1 1 d . . . . .
O1 O 0.35305(17) 0.83292(16) 0.64679(10) 0.0279(4) Uani 1 1 d . . . . .
N1 N 0.35636(19) 0.4750(2) 0.85117(11) 0.0215(4) Uani 1 1 d . . . . .
C1 C 0.4299(2) 0.6247(2) 0.70945(13) 0.0206(5) Uani 1 1 d . . . . .
O2 O 0.19962(17) 0.72343(18) 0.73103(10) 0.0291(4) Uani 1 1 d . . . . .
N2 N 0.3250(2) 0.26407(19) 0.83833(11) 0.0218(4) Uani 1 1 d . . . . .
C2 C 0.2146(2) 0.6411(2) 0.59442(14) 0.0234(5) Uani 1 1 d . . . . .
C3 C 0.2493(3) 0.6668(2) 0.52099(15) 0.0274(5) Uani 1 1 d . . . . .
H3 H 0.317300 0.727416 0.513093 0.033 Uiso 1 1 calc R U . . .
C4 C 0.1841(3) 0.6033(3) 0.45886(15) 0.0315(6) Uani 1 1 d . . . . .
H4 H 0.208831 0.620625 0.408743 0.038 Uiso 1 1 calc R U . . .
C5 C 0.0829(3) 0.5144(3) 0.46905(15) 0.0305(6) Uani 1 1 d . . . . .
C6 C 0.0497(2) 0.4909(3) 0.54285(15) 0.0293(5) Uani 1 1 d . . . . .
H6 H -0.018846 0.430765 0.550736 0.035 Uiso 1 1 calc R U . . .
C7 C 0.1134(2) 0.5524(2) 0.60550(15) 0.0257(5) Uani 1 1 d . . . . .
H7 H 0.088726 0.534592 0.655557 0.031 Uiso 1 1 calc R U . . .
C8 C 0.0132(3) 0.4446(3) 0.40244(17) 0.0420(7) Uani 1 1 d . . . . .
H8A H 0.050367 0.471803 0.355069 0.063 Uiso 1 1 calc R U . . .
H8B H -0.084624 0.462048 0.399344 0.063 Uiso 1 1 calc R U . . .
H8C H 0.028440 0.354431 0.409484 0.063 Uiso 1 1 calc R U . . .
C9 C 0.6622(2) 0.4903(2) 0.70088(13) 0.0200(5) Uani 1 1 d . . . . .
C10 C 0.5827(2) 0.4115(2) 0.74327(13) 0.0206(5) Uani 1 1 d . . . . .
C11 C 0.6348(2) 0.2926(2) 0.76334(14) 0.0236(5) Uani 1 1 d . . . . .
H11 H 0.584921 0.238256 0.793544 0.028 Uiso 1 1 calc R U . . .
C12 C 0.7591(2) 0.2536(2) 0.73929(15) 0.0265(5) Uani 1 1 d . . . . .
H12 H 0.793577 0.173058 0.753442 0.032 Uiso 1 1 calc R U . . .
C13 C 0.8332(2) 0.3319(2) 0.69464(14) 0.0243(5) Uani 1 1 d . . . . .
H13 H 0.916468 0.303612 0.677083 0.029 Uiso 1 1 calc R U . . .
C14 C 0.7855(2) 0.4510(2) 0.67587(14) 0.0225(5) Uani 1 1 d . . . . .
H14 H 0.836450 0.505379 0.646247 0.027 Uiso 1 1 calc R U . . .
C15 C 0.6076(2) 0.6744(2) 0.57970(14) 0.0210(5) Uani 1 1 d . . . . .
C16 C 0.5952(3) 0.5759(2) 0.52738(15) 0.0265(5) Uani 1 1 d . . . . .
H16 H 0.579621 0.493149 0.544681 0.032 Uiso 1 1 calc R U . . .
C17 C 0.6054(3) 0.5981(3) 0.45041(15) 0.0303(6) Uani 1 1 d . . . . .
H17 H 0.597786 0.530731 0.414881 0.036 Uiso 1 1 calc R U . . .
C18 C 0.6270(3) 0.7195(3) 0.42530(14) 0.0296(5) Uani 1 1 d . . . . .
H18 H 0.632828 0.735034 0.372356 0.036 Uiso 1 1 calc R U . . .
C19 C 0.6399(3) 0.8179(2) 0.47675(15) 0.0268(5) Uani 1 1 d . . . . .
H19 H 0.655167 0.900431 0.459002 0.032 Uiso 1 1 calc R U . . .
C20 C 0.6306(2) 0.7965(2) 0.55435(14) 0.0229(5) Uani 1 1 d . . . . .
H20 H 0.639805 0.863974 0.589777 0.028 Uiso 1 1 calc R U . . .
C21 C 0.6949(2) 0.7582(2) 0.73357(13) 0.0215(5) Uani 1 1 d . . . . .
C22 C 0.8368(2) 0.7481(2) 0.74251(15) 0.0248(5) Uani 1 1 d . . . . .
H22 H 0.880888 0.683513 0.716696 0.030 Uiso 1 1 calc R U . . .
C23 C 0.9134(2) 0.8317(3) 0.78876(15) 0.0271(5) Uani 1 1 d . . . . .
H23 H 1.009586 0.823809 0.794953 0.032 Uiso 1 1 calc R U . . .
C24 C 0.8495(3) 0.9267(2) 0.82596(15) 0.0255(5) Uani 1 1 d . . . . .
H24 H 0.901735 0.983140 0.858339 0.031 Uiso 1 1 calc R U . . .
C25 C 0.7093(3) 0.9393(2) 0.81595(14) 0.0261(5) Uani 1 1 d . . . . .
H25 H 0.665844 1.005888 0.840406 0.031 Uiso 1 1 calc R U . . .
C26 C 0.6320(2) 0.8549(2) 0.77018(15) 0.0247(5) Uani 1 1 d . . . . .
H26 H 0.535805 0.863386 0.763956 0.030 Uiso 1 1 calc R U . . .
C27 C 0.2794(2) 0.3662(2) 0.86451(13) 0.0208(5) Uani 1 1 d . . . . .
C28 C 0.1448(2) 0.3872(2) 0.89702(14) 0.0223(5) Uani 1 1 d . . . . .
C29 C 0.0489(2) 0.4619(3) 0.85558(14) 0.0267(5) Uani 1 1 d . . . . .
H29 H 0.072798 0.503115 0.810596 0.032 Uiso 1 1 calc R U . . .
C30 C -0.0806(3) 0.4770(3) 0.87903(15) 0.0314(5) Uani 1 1 d . . . . .
H30 H -0.145399 0.527122 0.849875 0.038 Uiso 1 1 calc R U . . .
C31 C -0.1155(3) 0.4182(3) 0.94560(16) 0.0327(6) Uani 1 1 d . . . . .
H31 H -0.205116 0.426042 0.961102 0.039 Uiso 1 1 calc R U . . .
C32 C -0.0191(3) 0.3483(3) 0.98909(15) 0.0307(6) Uani 1 1 d . . . . .
H32 H -0.041657 0.311124 1.035578 0.037 Uiso 1 1 calc R U . . .
C33 C 0.1104(2) 0.3325(2) 0.96489(14) 0.0258(5) Uani 1 1 d . . . . .
H33 H 0.175904 0.284045 0.994794 0.031 Uiso 1 1 calc R U . . .
C34 C 0.3989(2) 0.5622(2) 0.91563(14) 0.0260(5) Uani 1 1 d . . . . .
C35 C 0.5310(3) 0.6256(3) 0.89958(15) 0.0352(6) Uani 1 1 d . . . . .
H35A H 0.599841 0.561714 0.891694 0.053 Uiso 1 1 calc R U . . .
H35B H 0.562403 0.678550 0.943145 0.053 Uiso 1 1 calc R U . . .
H35C H 0.516110 0.677368 0.853514 0.053 Uiso 1 1 calc R U . . .
C36 C 0.2915(4) 0.6606(4) 0.9266(2) 0.0619(11) Uani 1 1 d . . . . .
H36A H 0.280294 0.714198 0.881151 0.093 Uiso 1 1 calc R U . . .
H36B H 0.319859 0.711868 0.971488 0.093 Uiso 1 1 calc R U . . .
H36C H 0.204924 0.619401 0.934287 0.093 Uiso 1 1 calc R U . . .
C37 C 0.4283(4) 0.4858(4) 0.98912(16) 0.0503(9) Uani 1 1 d . . . . .
H37A H 0.344500 0.445014 1.002459 0.075 Uiso 1 1 calc R U . . .
H37B H 0.462124 0.541684 1.030805 0.075 Uiso 1 1 calc R U . . .
H37C H 0.497071 0.421985 0.981089 0.075 Uiso 1 1 calc R U . . .
C38 C 0.2487(2) 0.1447(2) 0.82389(14) 0.0235(5) Uani 1 1 d . . . . .
C39 C 0.1214(3) 0.1666(3) 0.76962(17) 0.0329(6) Uani 1 1 d . . . . .
H39A H 0.146357 0.210974 0.723943 0.049 Uiso 1 1 calc R U . . .
H39B H 0.056040 0.217029 0.795491 0.049 Uiso 1 1 calc R U . . .
H39C H 0.080142 0.085741 0.754637 0.049 Uiso 1 1 calc R U . . .
C40 C 0.2115(3) 0.0774(3) 0.89625(16) 0.0317(6) Uani 1 1 d . . . . .
H40A H 0.130041 0.116061 0.914454 0.048 Uiso 1 1 calc R U . . .
H40B H 0.287133 0.084290 0.935949 0.048 Uiso 1 1 calc R U . . .
H40C H 0.193420 -0.011189 0.884722 0.048 Uiso 1 1 calc R U . . .
C41 C 0.3457(3) 0.0597(3) 0.78505(17) 0.0320(6) Uani 1 1 d . . . . .
H41A H 0.298858 -0.018194 0.769206 0.048 Uiso 1 1 calc R U . . .
H41B H 0.424500 0.040400 0.820887 0.048 Uiso 1 1 calc R U . . .
H41C H 0.376255 0.102210 0.740021 0.048 Uiso 1 1 calc R U . . .
H1 H 0.308(3) 0.410(3) 0.7156(18) 0.035(8) Uiso 1 1 d . . . . .

loop_
_atom_site_aniso_label
_atom_site_aniso_U_11
_atom_site_aniso_U_22
_atom_site_aniso_U_33
_atom_site_aniso_U_23
_atom_site_aniso_U_13
_atom_site_aniso_U_12
S1 0.0193(3) 0.0169(3) 0.0281(3) -0.0006(2) 0.0045(2) 0.0023(2)
P1 0.0178(3) 0.0147(3) 0.0236(3) 0.0001(2) 0.0051(2) 0.0002(2)
Si1 0.0174(3) 0.0166(3) 0.0228(3) -0.0001(2) 0.0052(2) -0.0001(2)
O1 0.0291(9) 0.0173(8) 0.0372(10) 0.0021(7) 0.0024(7) 0.0009(7)
N1 0.0200(9) 0.0195(9) 0.0257(10) -0.0004(8) 0.0055(7) -0.0024(8)
C1 0.0195(11) 0.0171(11) 0.0255(11) 0.0002(9) 0.0050(9) 0.0011(9)
O2 0.0231(8) 0.0305(9) 0.0344(9) -0.0042(8) 0.0075(7) 0.0047(7)
N2 0.0192(9) 0.0201(10) 0.0263(10) 0.0013(8) 0.0035(8) -0.0002(8)
C2 0.0195(10) 0.0208(11) 0.0300(12) 0.0006(10) 0.0028(9) 0.0044(9)
C3 0.0264(12) 0.0239(13) 0.0322(13) 0.0058(10) 0.0036(10) 0.0026(10)
C4 0.0341(14) 0.0337(14) 0.0270(13) 0.0050(11) 0.0032(10) 0.0053(11)
C5 0.0281(13) 0.0301(14) 0.0328(13) -0.0012(11) -0.0005(10) 0.0050(10)
C6 0.0212(11) 0.0307(13) 0.0361(13) -0.0016(11) 0.0041(10) -0.0020(10)
C7 0.0214(11) 0.0278(13) 0.0288(12) 0.0003(10) 0.0066(9) 0.0002(10)
C8 0.0425(16) 0.0477(18) 0.0349(15) -0.0045(13) -0.0029(12) -0.0035(14)
C9 0.0203(10) 0.0162(11) 0.0236(11) -0.0020(9) 0.0026(8) -0.0003(9)
C10 0.0205(11) 0.0186(12) 0.0229(12) -0.0025(9) 0.0034(9) 0.0012(9)
C11 0.0232(12) 0.0203(12) 0.0277(12) 0.0039(10) 0.0041(9) 0.0005(9)
C12 0.0232(12) 0.0211(12) 0.0353(14) 0.0018(10) 0.0035(10) 0.0046(9)
C13 0.0204(11) 0.0225(12) 0.0305(12) -0.0017(10) 0.0050(9) 0.0028(10)
C14 0.0220(11) 0.0204(12) 0.0259(12) -0.0004(9) 0.0069(9) -0.0016(9)
C15 0.0180(10) 0.0186(11) 0.0269(12) 0.0005(9) 0.0047(9) 0.0016(8)
C16 0.0301(13) 0.0178(12) 0.0323(13) 0.0000(10) 0.0066(10) -0.0028(10)
C17 0.0406(15) 0.0232(13) 0.0274(13) -0.0042(10) 0.0050(11) -0.0007(11)
C18 0.0371(13) 0.0298(13) 0.0227(12) 0.0032(11) 0.0068(10) -0.0014(11)
C19 0.0280(13) 0.0219(12) 0.0310(13) 0.0043(10) 0.0048(10) -0.0018(10)
C20 0.0220(12) 0.0186(12) 0.0285(13) -0.0005(9) 0.0039(9) -0.0010(9)
C21 0.0230(12) 0.0191(12) 0.0227(12) 0.0022(9) 0.0042(9) -0.0022(9)
C22 0.0222(12) 0.0229(13) 0.0298(13) -0.0009(10) 0.0064(9) 0.0011(10)
C23 0.0201(11) 0.0283(13) 0.0331(13) 0.0001(11) 0.0039(10) -0.0005(10)
C24 0.0266(12) 0.0212(12) 0.0283(12) 0.0016(10) 0.0009(10) -0.0046(10)
C25 0.0278(12) 0.0200(12) 0.0310(13) -0.0038(10) 0.0063(10) 0.0016(9)
C26 0.0210(11) 0.0211(12) 0.0324(13) 0.0007(10) 0.0046(9) -0.0005(9)
C27 0.0210(11) 0.0219(12) 0.0200(11) 0.0023(9) 0.0043(9) -0.0012(9)
C28 0.0197(11) 0.0224(12) 0.0250(12) -0.0031(9) 0.0042(9) -0.0030(9)
C29 0.0248(12) 0.0286(13) 0.0270(12) -0.0009(10) 0.0043(9) -0.0007(10)
C30 0.0236(12) 0.0377(14) 0.0326(13) -0.0041(12) 0.0017(10) 0.0055(11)
C31 0.0218(12) 0.0433(16) 0.0342(14) -0.0092(12) 0.0085(10) -0.0034(11)
C32 0.0288(13) 0.0370(14) 0.0278(13) -0.0051(11) 0.0113(10) -0.0058(11)
C33 0.0238(12) 0.0270(13) 0.0272(12) -0.0017(10) 0.0056(9) -0.0031(10)
C34 0.0240(12) 0.0289(13) 0.0255(12) -0.0073(10) 0.0045(10) -0.0035(10)
C35 0.0387(15) 0.0398(16) 0.0278(13) -0.0072(12) 0.0063(11) -0.0186(13)
C36 0.0426(18) 0.063(2) 0.078(3) -0.050(2) -0.0094(17) 0.0167(17)
C37 0.060(2) 0.062(2) 0.0276(14) 0.0058(15) -0.0054(13) -0.0367(18)
C38 0.0217(11) 0.0198(11) 0.0295(12) 0.0005(10) 0.0043(9) -0.0018(10)
C39 0.0284(13) 0.0276(14) 0.0418(15) -0.0010(11) -0.0036(11) -0.0028(10)
C40 0.0330(14) 0.0256(13) 0.0371(15) 0.0015(11) 0.0065(11) -0.0033(11)
C41 0.0311(13) 0.0248(13) 0.0410(15) -0.0052(11) 0.0087(11) -0.0019(11)

loop_
_atom_type_symbol
_atom_type_description
_atom_type_scat_dispersion_real
_atom_type_scat_dispersion_imag
_atom_type_scat_source
C C 0.0181 0.0091 'International Tables Vol C Tables 4.2.6.8 and 6.1.1.4'
H H 0.0000 0.0000 'International Tables Vol C Tables 4.2.6.8 and 6.1.1.4'
N N 0.0311 0.0180 'International Tables Vol C Tables 4.2.6.8 and 6.1.1.4'
O O 0.0492 0.0322 'International Tables Vol C Tables 4.2.6.8 and 6.1.1.4'
Si Si 0.2541 0.3302 'International Tables Vol C Tables 4.2.6.8 and 6.1.1.4'
P P 0.2955 0.4335 'International Tables Vol C Tables 4.2.6.8 and 6.1.1.4'
S S 0.3331 0.5567 'International Tables Vol C Tables 4.2.6.8 and 6.1.1.4'

loop_
_exptl_crystal_face_index_h
_exptl_crystal_face_index_k
_exptl_crystal_face_index_l
_exptl_crystal_face_perp_dist
-1 -2 11 0.0288
-5 1 -5 0.0898
0 2 -11 0.0383
6 -1 1 0.0800
-3 -1 10 0.0564
-3 3 9 0.0685
0 6 -6 0.0379
3 -3 -9 0.0624
0 -6 6 0.0546
0 4 9 0.0459
1 -2 -11 0.0457
0 -4 -9 0.0561
5 3 5 0.0639
0 0 11 0.0320
0 0 -11 0.0383
-5 -3 -5 0.1110
-2 -1 -2 0.1110
2 -2 1 0.0577

loop_
_geom_angle_atom_site_label_1
_geom_angle_atom_site_label_2
_geom_angle_atom_site_label_3
_geom_angle
_geom_angle_site_symmetry_1
_geom_angle_site_symmetry_3
_geom_angle_publ_flag
O2 S1 O1 118.48(11) . . ?
O2 S1 C1 109.22(11) . . ?
O1 S1 C1 109.45(11) . . ?
O2 S1 C2 104.90(11) . . ?
O1 S1 C2 105.93(11) . . ?
C1 S1 C2 108.32(11) . . ?
C1 P1 C9 101.04(11) . . ?
C1 P1 C15 118.80(11) . . ?
C9 P1 C15 107.50(11) . . ?
C1 P1 C21 114.53(11) . . ?
C9 P1 C21 107.82(11) . . ?
C15 P1 C21 106.40(11) . . ?
N1 Si1 C1 118.64(10) . . ?
N1 Si1 C10 118.25(10) . . ?
C1 Si1 C10 95.81(11) . . ?
N1 Si1 H1 104.9(13) . . ?
C1 Si1 H1 106.9(13) . . ?
C10 Si1 H1 112.1(13) . . ?
C27 N1 C34 120.30(19) . . ?
C27 N1 Si1 110.48(15) . . ?
C34 N1 Si1 128.59(16) . . ?
S1 C1 P1 121.20(14) . . ?
S1 C1 Si1 124.00(13) . . ?
P1 C1 Si1 112.68(13) . . ?
C27 N2 C38 127.0(2) . . ?
C3 C2 C7 119.8(2) . . ?
C3 C2 S1 120.8(2) . . ?
C7 C2 S1 119.37(19) . . ?
C2 C3 C4 119.7(2) . . ?
C2 C3 H3 120.1 . . ?
C4 C3 H3 120.1 . . ?
C3 C4 C5 121.1(2) . . ?
C3 C4 H4 119.4 . . ?
C5 C4 H4 119.4 . . ?
C6 C5 C4 118.0(2) . . ?
C6 C5 C8 120.5(3) . . ?
C4 C5 C8 121.4(3) . . ?
C5 C6 C7 121.9(2) . . ?
C5 C6 H6 119.1 . . ?
C7 C6 H6 119.1 . . ?
C6 C7 C2 119.4(2) . . ?
C6 C7 H7 120.3 . . ?
C2 C7 H7 120.3 . . ?
C5 C8 H8A 109.5 . . ?
C5 C8 H8B 109.5 . . ?
H8A C8 H8B 109.5 . . ?
C5 C8 H8C 109.5 . . ?
H8A C8 H8C 109.5 . . ?
H8B C8 H8C 109.5 . . ?
C14 C9 C10 121.9(2) . . ?
C14 C9 P1 123.11(18) . . ?
C10 C9 P1 115.00(17) . . ?
C11 C10 C9 117.8(2) . . ?
C11 C10 Si1 127.16(19) . . ?
C9 C10 Si1 114.77(17) . . ?
C12 C11 C10 120.5(2) . . ?
C12 C11 H11 119.8 . . ?
C10 C11 H11 119.8 . . ?
C11 C12 C13 120.5(2) . . ?
C11 C12 H12 119.7 . . ?
C13 C12 H12 119.7 . . ?
C14 C13 C12 120.0(2) . . ?
C14 C13 H13 120.0 . . ?
C12 C13 H13 120.0 . . ?
C13 C14 C9 119.3(2) . . ?
C13 C14 H14 120.3 . . ?
C9 C14 H14 120.3 . . ?
C16 C15 C20 120.0(2) . . ?
C16 C15 P1 119.20(18) . . ?
C20 C15 P1 120.78(18) . . ?
C17 C16 C15 120.3(2) . . ?
C17 C16 H16 119.9 . . ?
C15 C16 H16 119.9 . . ?
C16 C17 C18 119.6(2) . . ?
C16 C17 H17 120.2 . . ?
C18 C17 H17 120.2 . . ?
C19 C18 C17 120.6(2) . . ?
C19 C18 H18 119.7 . . ?
C17 C18 H18 119.7 . . ?
C18 C19 C20 120.3(2) . . ?
C18 C19 H19 119.9 . . ?
C20 C19 H19 119.9 . . ?
C19 C20 C15 119.2(2) . . ?
C19 C20 H20 120.4 . . ?
C15 C20 H20 120.4 . . ?
C26 C21 C22 119.2(2) . . ?
C26 C21 P1 119.06(18) . . ?
C22 C21 P1 121.67(18) . . ?
C23 C22 C21 120.5(2) . . ?
C23 C22 H22 119.8 . . ?
C21 C22 H22 119.8 . . ?
C24 C23 C22 119.9(2) . . ?
C24 C23 H23 120.0 . . ?
C22 C23 H23 120.0 . . ?
C23 C24 C25 120.0(2) . . ?
C23 C24 H24 120.0 . . ?
C25 C24 H24 120.0 . . ?
C24 C25 C26 120.2(2) . . ?
C24 C25 H25 119.9 . . ?
C26 C25 H25 119.9 . . ?
C21 C26 C25 120.2(2) . . ?
C21 C26 H26 119.9 . . ?
C25 C26 H26 119.9 . . ?
N2 C27 N1 115.4(2) . . ?
N2 C27 C28 127.7(2) . . ?
N1 C27 C28 116.2(2) . . ?
C33 C28 C29 118.9(2) . . ?
C33 C28 C27 123.1(2) . . ?
C29 C28 C27 118.0(2) . . ?
C30 C29 C28 120.9(2) . . ?
C30 C29 H29 119.5 . . ?
C28 C29 H29 119.5 . . ?
C29 C30 C31 119.8(2) . . ?
C29 C30 H30 120.1 . . ?
C31 C30 H30 120.1 . . ?
C32 C31 C30 119.8(2) . . ?
C32 C31 H31 120.1 . . ?
C30 C31 H31 120.1 . . ?
C31 C32 C33 120.2(2) . . ?
C31 C32 H32 119.9 . . ?
C33 C32 H32 119.9 . . ?
C32 C33 C28 120.3(2) . . ?
C32 C33 H33 119.8 . . ?
C28 C33 H33 119.8 . . ?
N1 C34 C35 109.1(2) . . ?
N1 C34 C36 111.8(2) . . ?
C35 C34 C36 109.6(3) . . ?
N1 C34 C37 109.1(2) . . ?
C35 C34 C37 106.8(2) . . ?
C36 C34 C37 110.3(3) . . ?
C34 C35 H35A 109.5 . . ?
C34 C35 H35B 109.5 . . ?
H35A C35 H35B 109.5 . . ?
C34 C35 H35C 109.5 . . ?
H35A C35 H35C 109.5 . . ?
H35B C35 H35C 109.5 . . ?
C34 C36 H36A 109.5 . . ?
C34 C36 H36B 109.5 . . ?
H36A C36 H36B 109.5 . . ?
C34 C36 H36C 109.5 . . ?
H36A C36 H36C 109.5 . . ?
H36B C36 H36C 109.5 . . ?
C34 C37 H37A 109.5 . . ?
C34 C37 H37B 109.5 . . ?
H37A C37 H37B 109.5 . . ?
C34 C37 H37C 109.5 . . ?
H37A C37 H37C 109.5 . . ?
H37B C37 H37C 109.5 . . ?
N2 C38 C41 104.94(19) . . ?
N2 C38 C39 110.6(2) . . ?
C41 C38 C39 109.1(2) . . ?
N2 C38 C40 114.4(2) . . ?
C41 C38 C40 107.2(2) . . ?
C39 C38 C40 110.3(2) . . ?
C38 C39 H39A 109.5 . . ?
C38 C39 H39B 109.5 . . ?
H39A C39 H39B 109.5 . . ?
C38 C39 H39C 109.5 . . ?
H39A C39 H39C 109.5 . . ?
H39B C39 H39C 109.5 . . ?
C38 C40 H40A 109.5 . . ?
C38 C40 H40B 109.5 . . ?
H40A C40 H40B 109.5 . . ?
C38 C40 H40C 109.5 . . ?
H40A C40 H40C 109.5 . . ?
H40B C40 H40C 109.5 . . ?
C38 C41 H41A 109.5 . . ?
C38 C41 H41B 109.5 . . ?
H41A C41 H41B 109.5 . . ?
C38 C41 H41C 109.5 . . ?
H41A C41 H41C 109.5 . . ?
H41B C41 H41C 109.5 . . ?

loop_
_geom_bond_atom_site_label_1
_geom_bond_atom_site_label_2
_geom_bond_distance
_geom_bond_site_symmetry_2
_geom_bond_publ_flag
S1 O2 1.4502(18) . ?
S1 O1 1.4509(18) . ?
S1 C1 1.687(2) . ?
S1 C2 1.779(3) . ?
P1 C1 1.717(2) . ?
P1 C9 1.803(2) . ?
P1 C15 1.807(2) . ?
P1 C21 1.821(2) . ?
Si1 N1 1.751(2) . ?
Si1 C1 1.843(2) . ?
Si1 C10 1.884(2) . ?
Si1 H1 1.37(3) . ?
N1 C27 1.418(3) . ?
N1 C34 1.497(3) . ?
N2 C27 1.278(3) . ?
N2 C38 1.491(3) . ?
C2 C3 1.388(4) . ?
C2 C7 1.401(4) . ?
C3 C4 1.394(4) . ?
C3 H3 0.9500 . ?
C4 C5 1.399(4) . ?
C4 H4 0.9500 . ?
C5 C6 1.385(4) . ?
C5 C8 1.503(4) . ?
C6 C7 1.385(4) . ?
C6 H6 0.9500 . ?
C7 H7 0.9500 . ?
C8 H8A 0.9800 . ?
C8 H8B 0.9800 . ?
C8 H8C 0.9800 . ?
C9 C14 1.392(3) . ?
C9 C10 1.404(3) . ?
C10 C11 1.402(3) . ?
C11 C12 1.394(3) . ?
C11 H11 0.9500 . ?
C12 C13 1.394(4) . ?
C12 H12 0.9500 . ?
C13 C14 1.386(3) . ?
C13 H13 0.9500 . ?
C14 H14 0.9500 . ?
C15 C16 1.394(3) . ?
C15 C20 1.401(3) . ?
C16 C17 1.383(4) . ?
C16 H16 0.9500 . ?
C17 C18 1.391(4) . ?
C17 H17 0.9500 . ?
C18 C19 1.384(4) . ?
C18 H18 0.9500 . ?
C19 C20 1.391(4) . ?
C19 H19 0.9500 . ?
C20 H20 0.9500 . ?
C21 C26 1.389(3) . ?
C21 C22 1.399(3) . ?
C22 C23 1.386(4) . ?
C22 H22 0.9500 . ?
C23 C24 1.386(4) . ?
C23 H23 0.9500 . ?
C24 C25 1.386(4) . ?
C24 H24 0.9500 . ?
C25 C26 1.391(4) . ?
C25 H25 0.9500 . ?
C26 H26 0.9500 . ?
C27 C28 1.506(3) . ?
C28 C33 1.393(3) . ?
C28 C29 1.394(4) . ?
C29 C30 1.384(3) . ?
C29 H29 0.9500 . ?
C30 C31 1.394(4) . ?
C30 H30 0.9500 . ?
C31 C32 1.386(4) . ?
C31 H31 0.9500 . ?
C32 C33 1.391(3) . ?
C32 H32 0.9500 . ?
C33 H33 0.9500 . ?
C34 C35 1.515(4) . ?
C34 C36 1.515(4) . ?
C34 C37 1.532(4) . ?
C35 H35A 0.9800 . ?
C35 H35B 0.9800 . ?
C35 H35C 0.9800 . ?
C36 H36A 0.9800 . ?
C36 H36B 0.9800 . ?
C36 H36C 0.9800 . ?
C37 H37A 0.9800 . ?
C37 H37B 0.9800 . ?
C37 H37C 0.9800 . ?
C38 C41 1.520(4) . ?
C38 C39 1.529(3) . ?
C38 C40 1.529(4) . ?
C39 H39A 0.9800 . ?
C39 H39B 0.9800 . ?
C39 H39C 0.9800 . ?
C40 H40A 0.9800 . ?
C40 H40B 0.9800 . ?
C40 H40C 0.9800 . ?
C41 H41A 0.9800 . ?
C41 H41B 0.9800 . ?
C41 H41C 0.9800 . ?

loop_
_geom_torsion_atom_site_label_1
_geom_torsion_atom_site_label_2
_geom_torsion_atom_site_label_3
_geom_torsion_atom_site_label_4
_geom_torsion
_geom_torsion_site_symmetry_1
_geom_torsion_site_symmetry_2
_geom_torsion_site_symmetry_3
_geom_torsion_site_symmetry_4
_geom_torsion_publ_flag
C1 Si1 N1 C27 149.57(15) . . . . ?
C10 Si1 N1 C27 -95.33(17) . . . . ?
C1 Si1 N1 C34 -39.7(2) . . . . ?
C10 Si1 N1 C34 75.4(2) . . . . ?
O2 S1 C1 P1 -154.07(14) . . . . ?
O1 S1 C1 P1 -22.86(19) . . . . ?
C2 S1 C1 P1 92.20(17) . . . . ?
O2 S1 C1 Si1 43.69(18) . . . . ?
O1 S1 C1 Si1 174.89(14) . . . . ?
C2 S1 C1 Si1 -70.04(17) . . . . ?
C9 P1 C1 S1 -157.45(15) . . . . ?
C15 P1 C1 S1 -40.3(2) . . . . ?
C21 P1 C1 S1 86.96(17) . . . . ?
C9 P1 C1 Si1 6.64(15) . . . . ?
C15 P1 C1 Si1 123.83(13) . . . . ?
C21 P1 C1 Si1 -108.94(13) . . . . ?
N1 Si1 C1 S1 -72.95(18) . . . . ?
C10 Si1 C1 S1 160.36(15) . . . . ?
N1 Si1 C1 P1 123.47(12) . . . . ?
C10 Si1 C1 P1 -3.22(14) . . . . ?
O2 S1 C2 C3 150.3(2) . . . . ?
O1 S1 C2 C3 24.2(2) . . . . ?
C1 S1 C2 C3 -93.1(2) . . . . ?
O2 S1 C2 C7 -31.2(2) . . . . ?
O1 S1 C2 C7 -157.31(19) . . . . ?
C1 S1 C2 C7 85.3(2) . . . . ?
C7 C2 C3 C4 -0.6(4) . . . . ?
S1 C2 C3 C4 177.91(19) . . . . ?
C2 C3 C4 C5 0.6(4) . . . . ?
C3 C4 C5 C6 -0.3(4) . . . . ?
C3 C4 C5 C8 -179.3(3) . . . . ?
C4 C5 C6 C7 0.0(4) . . . . ?
C8 C5 C6 C7 179.1(3) . . . . ?
C5 C6 C7 C2 0.0(4) . . . . ?
C3 C2 C7 C6 0.3(4) . . . . ?
S1 C2 C7 C6 -178.20(19) . . . . ?
C1 P1 C9 C14 169.6(2) . . . . ?
C15 P1 C9 C14 44.4(2) . . . . ?
C21 P1 C9 C14 -70.0(2) . . . . ?
C1 P1 C9 C10 -8.86(19) . . . . ?
C15 P1 C9 C10 -134.04(17) . . . . ?
C21 P1 C9 C10 111.61(18) . . . . ?
C14 C9 C10 C11 3.1(3) . . . . ?
P1 C9 C10 C11 -178.41(17) . . . . ?
C14 C9 C10 Si1 -170.99(18) . . . . ?
P1 C9 C10 Si1 7.5(2) . . . . ?
N1 Si1 C10 C11 56.9(2) . . . . ?
C1 Si1 C10 C11 -176.1(2) . . . . ?
N1 Si1 C10 C9 -129.65(17) . . . . ?
C1 Si1 C10 C9 -2.67(19) . . . . ?
C9 C10 C11 C12 -2.2(3) . . . . ?
Si1 C10 C11 C12 171.09(19) . . . . ?
C10 C11 C12 C13 -0.3(4) . . . . ?
C11 C12 C13 C14 2.0(4) . . . . ?
C12 C13 C14 C9 -1.2(4) . . . . ?
C10 C9 C14 C13 -1.5(3) . . . . ?
P1 C9 C14 C13 -179.80(18) . . . . ?
C1 P1 C15 C16 -78.5(2) . . . . ?
C9 P1 C15 C16 35.2(2) . . . . ?
C21 P1 C15 C16 150.52(19) . . . . ?
C1 P1 C15 C20 100.2(2) . . . . ?
C9 P1 C15 C20 -146.09(19) . . . . ?
C21 P1 C15 C20 -30.8(2) . . . . ?
C20 C15 C16 C17 0.0(4) . . . . ?
P1 C15 C16 C17 178.7(2) . . . . ?
C15 C16 C17 C18 -0.6(4) . . . . ?
C16 C17 C18 C19 0.8(4) . . . . ?
C17 C18 C19 C20 -0.4(4) . . . . ?
C18 C19 C20 C15 -0.2(4) . . . . ?
C16 C15 C20 C19 0.4(4) . . . . ?
P1 C15 C20 C19 -178.26(18) . . . . ?
C1 P1 C21 C26 -25.6(2) . . . . ?
C9 P1 C21 C26 -137.15(19) . . . . ?
C15 P1 C21 C26 107.8(2) . . . . ?
C1 P1 C21 C22 150.9(2) . . . . ?
C9 P1 C21 C22 39.3(2) . . . . ?
C15 P1 C21 C22 -75.7(2) . . . . ?
C26 C21 C22 C23 1.5(4) . . . . ?
P1 C21 C22 C23 -174.96(19) . . . . ?
C21 C22 C23 C24 -0.6(4) . . . . ?
C22 C23 C24 C25 -1.0(4) . . . . ?
C23 C24 C25 C26 1.7(4) . . . . ?
C22 C21 C26 C25 -0.9(4) . . . . ?
P1 C21 C26 C25 175.70(19) . . . . ?
C24 C25 C26 C21 -0.7(4) . . . . ?
C38 N2 C27 N1 -161.4(2) . . . . ?
C38 N2 C27 C28 8.9(4) . . . . ?
C34 N1 C27 N2 -129.8(2) . . . . ?
Si1 N1 C27 N2 41.8(2) . . . . ?
C34 N1 C27 C28 58.8(3) . . . . ?
Si1 N1 C27 C28 -129.59(18) . . . . ?
N2 C27 C28 C33 66.3(3) . . . . ?
N1 C27 C28 C33 -123.5(3) . . . . ?
N2 C27 C28 C29 -111.5(3) . . . . ?
N1 C27 C28 C29 58.6(3) . . . . ?
C33 C28 C29 C30 -3.1(4) . . . . ?
C27 C28 C29 C30 174.8(2) . . . . ?
C28 C29 C30 C31 0.9(4) . . . . ?
C29 C30 C31 C32 2.0(4) . . . . ?
C30 C31 C32 C33 -2.6(4) . . . . ?
C31 C32 C33 C28 0.4(4) . . . . ?
C29 C28 C33 C32 2.5(4) . . . . ?
C27 C28 C33 C32 -175.3(2) . . . . ?
C27 N1 C34 C35 150.7(2) . . . . ?
Si1 N1 C34 C35 -19.2(3) . . . . ?
C27 N1 C34 C36 -87.8(3) . . . . ?
Si1 N1 C34 C36 102.2(3) . . . . ?
C27 N1 C34 C37 34.4(3) . . . . ?
Si1 N1 C34 C37 -135.5(2) . . . . ?
C27 N2 C38 C41 173.9(2) . . . . ?
C27 N2 C38 C39 56.4(3) . . . . ?
C27 N2 C38 C40 -68.8(3) . . . . ?

loop_
_exptl_oxdiff_crystal_face_indexfrac_h
_exptl_oxdiff_crystal_face_indexfrac_k
_exptl_oxdiff_crystal_face_indexfrac_l
_exptl_oxdiff_crystal_face_x
_exptl_oxdiff_crystal_face_y
_exptl_oxdiff_crystal_face_z
-0.6144 -2.0521 10.8753 0.0746 0.3084 -0.9483
-5.2517 1.4820 -5.2436 -0.2289 -0.9553 0.1870
-0.0154 2.0962 -10.8140 -0.0960 -0.3977 0.9125
6.2632 -0.7646 1.0764 0.2273 0.9500 0.2142
-2.6829 -1.5000 10.4053 0.0341 -0.0250 -0.9991
-3.3069 3.2194 8.6532 0.5502 -0.4208 -0.7212
0.2294 5.9898 -5.7153 0.5848 -0.4489 0.6756
3.3206 -2.5519 -9.2497 -0.4842 0.3702 0.7928
-0.2421 -5.9779 5.7490 -0.5828 0.4474 -0.6784
0.0244 4.4610 8.6774 0.8635 -0.0215 -0.5038
1.1384 -2.3262 -10.6665 -0.6036 0.0146 0.7971
0.0036 -4.4176 -8.7409 -0.8588 0.0214 0.5118
4.8688 2.8888 4.9279 0.7598 0.6498 -0.0205
0.0733 -0.1671 11.3339 0.3629 0.3118 -0.8781
-0.0492 0.1820 -11.3373 -0.3600 -0.3093 0.8802
-4.8567 -2.8805 -4.9737 -0.7597 -0.6498 0.0249
-1.9969 -1.0023 -1.9957 -0.2874 -0.2760 0.0132
1.9978 -1.9971 1.0076 -0.1295 0.4179 -0.0480
